data_4123417
loop_
_publ_author_name
'Barnes, Jonathan C.'
'Dale, Edward J.'
'Prokofjevs, Aleksandrs'
'Narayanan, Ashwin'
'Gibbs-Hall, Ian C'
'Jur\'i\<cek, Michal'
'Stern, Charlotte L.'
'Sarjeant, Amy A.'
'Botros, Youssry Y.'
'Stupp, Samuel I.'
'Stoddart, J. Fraser'

_publ_section_title
;
 Semiconducting single crystals comprising segregated arrays of complexes
 of c60.
;
_journal_issue 6
_journal_name_full 'Journal of the American Chemical Society'
_journal_page_first 2392
_journal_page_last 2399
_journal_paper_doi 10.1021/ja512959g
_journal_volume 137
_journal_year 2015
_chemical_formula_moiety 'C60 H48 N4, 4(F6 P), 8(C2 H3 N)'
_chemical_formula_sum 'C76 H72 F24 N12 P4'
_chemical_formula_weight 1733.33
_chemical_name_systematic
;
 ?
;
_space_group_crystal_system monoclinic
_space_group_IT_number 14
_space_group_name_Hall '-P 2yn'
_space_group_name_H-M_alt 'P 1 21/n 1'
_symmetry_space_group_name_Hall '-P 2yn'
_symmetry_space_group_name_H-M 'P 1 21/n 1'
_atom_sites_solution_hydrogens geom
_atom_sites_solution_primary iterative
_audit_creation_date 2013-09-12
_audit_creation_method
;
  Olex2 1.2
  (compiled Apr 23 2013 17:59:47, GUI svn.r4466)
;
_cell_angle_alpha 90
_cell_angle_beta 110.464(3)
_cell_angle_gamma 90
_cell_formula_units_Z 2
_cell_length_a 16.2695(7)
_cell_length_b 15.9492(7)
_cell_length_c 16.5922(7)
_cell_measurement_reflns_used 7212
_cell_measurement_temperature 100(2)
_cell_measurement_theta_max 63.22
_cell_measurement_theta_min 4.29
_cell_volume 4033.7(3)
_computing_cell_refinement 'SAINT V7.23A (Bruker, 2005)'
_computing_data_collection 'APEX2 V2.1-4 (Bruker, 2007)'
_computing_data_reduction 'Bruker SAINT'
_computing_molecular_graphics
;
O. V. Dolomanov, L. J. Bourhis, R. J. Gildea, J. A. K. Howard and H. Puschmann,
OLEX2: a complete structure solution, refinement and analysis program.
J. Appl. Cryst. (2009). 42, 339-341.
;
_computing_publication_material
;
O. V. Dolomanov, L. J. Bourhis, R. J. Gildea, J. A. K. Howard and H. Puschmann,
OLEX2: a complete structure solution, refinement and analysis program.
J. Appl. Cryst. (2009). 42, 339-341.
;
_computing_structure_refinement
;
SHELXL, G.M. Sheldrick, Acta Cryst.
(2008). A64, 112-122
;
_computing_structure_solution
;
olex2.solve (L.J. Bourhis, O.V. Dolomanov, R.J. Gildea, J.A.K. Howard,
H. Puschmann, in preparation, 2011)
;
_diffrn_ambient_temperature 99.99
_diffrn_detector_area_resol_mean 8
_diffrn_measured_fraction_theta_full 0.905
_diffrn_measured_fraction_theta_max 0.978
_diffrn_measurement_device_type 'Bruker Kappa APEX CCD area detector'
_diffrn_measurement_method '\w and \f scans'
_diffrn_radiation_monochromator 'Quazar optics'
_diffrn_radiation_type CuK\a
_diffrn_radiation_wavelength 1.54178
_diffrn_reflns_av_R_equivalents 0.0573
_diffrn_reflns_av_unetI/netI 0.0567
_diffrn_reflns_Laue_measured_fraction_full 0.905
_diffrn_reflns_Laue_measured_fraction_max 0.978
_diffrn_reflns_limit_h_max 18
_diffrn_reflns_limit_h_min -18
_diffrn_reflns_limit_k_max 18
_diffrn_reflns_limit_k_min -17
_diffrn_reflns_limit_l_max 19
_diffrn_reflns_limit_l_min -19
_diffrn_reflns_number 21617
_diffrn_reflns_point_group_measured_fraction_full 0.905
_diffrn_reflns_point_group_measured_fraction_max 0.978
_diffrn_reflns_theta_full 67.679
_diffrn_reflns_theta_max 64.415
_diffrn_reflns_theta_min 4.291
_diffrn_source microsource
_diffrn_standards_number 0
_exptl_absorpt_coefficient_mu 1.806
_exptl_absorpt_correction_T_max 0.7525
_exptl_absorpt_correction_T_min 0.5051
_exptl_absorpt_correction_type multi-scan
_exptl_absorpt_process_details
;
SADABS-2008/1 (Bruker,2008) was used for absorption correction.
wR2(int) was 0.0932 before and 0.0642 after correction.
The Ratio of minimum to maximum transmission is 0.6712.
The \l/2 correction factor is 0.0015.
;
_exptl_crystal_colour colourless
_exptl_crystal_density_diffrn 1.427
_exptl_crystal_description tabular
_exptl_crystal_F_000 1776
_exptl_crystal_size_max 0.354
_exptl_crystal_size_mid 0.347
_exptl_crystal_size_min 0.054
_refine_diff_density_max 0.403
_refine_diff_density_min -0.324
_refine_diff_density_rms 0.075
_refine_ls_extinction_method none
_refine_ls_goodness_of_fit_ref 1.021
_refine_ls_hydrogen_treatment constr
_refine_ls_matrix_type full
_refine_ls_number_parameters 647
_refine_ls_number_reflns 6605
_refine_ls_number_restraints 425
_refine_ls_restrained_S_all 1.011
_refine_ls_R_factor_all 0.1197
_refine_ls_R_factor_gt 0.0790
_refine_ls_shift/su_max 0.005
_refine_ls_shift/su_mean 0.000
_refine_ls_structure_factor_coef Fsqd
_refine_ls_weighting_details
;
 w=1/[\s^2^(Fo^2^)+(0.1312P)^2^+4.5985P]
 where P=(Fo^2^+2Fc^2^)/3
;
_refine_ls_weighting_scheme calc
_refine_ls_wR_factor_gt 0.2104
_refine_ls_wR_factor_ref 0.2566
_reflns_Friedel_coverage 0.000
_reflns_number_gt 4078
_reflns_number_total 6605
_reflns_threshold_expression 'I > 2\s(I)'
_cod_data_source_file ja512959g_si_002.cif
_cod_data_source_block n3039a
_cod_depositor_comments 'Adding full bibliography for 4123417--4123419.cif.'
_cod_database_code 4123417
_olex2_refinement_description
;
1. Fixed Uiso
 At 1.2 times of:
  All C(H) groups, All C(H,H) groups
 At 1.5 times of:
  All C(H,H,H) groups
2. Restrained distances
 N5-C35 \\sim N5A-C35A
 with sigma of 0.02
 C36-C35 \\sim C36A-C35A
 with sigma of 0.02
 N6-C37 \\sim N6A-C37A
 with sigma of 0.02
 C38A-C37A \\sim C38-C37
 with sigma of 0.02
 N6-C38 \\sim N6A-C38A \\sim N5A-C36A \\sim C36-N5
 with sigma of 0.01
 P2A-F12A \\sim P2-F9 \\sim P2A-F8A \\sim P2A-F7A \\sim P2A-F11A \\sim P2-F7 \\sim P2-F10 \\sim P2-F11 ~
 P2A-F10A \\sim P2-F12 \\sim P2-F8 \\sim P2A-F9A
 with sigma of 0.01
 F8A-F7A \\sim F9A-F11A \\sim F12A-F10A
 with sigma of 0.01
3. Rigid bond restraints
 All non-hydrogen atoms
 with sigma for 1-2 distances of 0.01 and sigma for 1-3 distances of 0.01
4. Uiso/Uaniso restraints and constraints
C35A \\sim N5A \\sim C36A \\sim C36 \\sim N5 \\sim C35: within 1.7A with sigma of 0.04 and sigma for terminal atoms of 0.08
N6 \\sim C37 \\sim C38 \\sim N6A \\sim C37A \\sim C38A: within 1.7A with sigma of 0.04 and sigma for terminal atoms of 0.08
F7 \\sim F8 \\sim F9 \\sim F10 \\sim F11 \\sim F12 \\sim F8A \\sim F11A \\sim F12A \\sim F7A \\sim F9A \\sim F10A: within 1.7A with sigma of 0.04 and sigma for terminal atoms of 0.08
P2A \\sim P2: within 1.7A with sigma of 0.04 and sigma for terminal atoms of 0.08
5. Others
 Sof(N5A)=Sof(C35A)=Sof(C36A)=Sof(H36D)=Sof(H36E)=Sof(H36F)=1-FVAR(1)
 Sof(N5)=Sof(C35)=Sof(C36)=Sof(H36A)=Sof(H36B)=Sof(H36C)=FVAR(1)
 Sof(N6A)=Sof(C37A)=Sof(C38A)=Sof(H38D)=Sof(H38E)=Sof(H38F)=1-FVAR(2)
 Sof(N6)=Sof(C38)=Sof(H38A)=Sof(H38B)=Sof(H38C)=Sof(C37)=FVAR(2)
 Sof(P2A)=Sof(F7A)=Sof(F8A)=Sof(F9A)=Sof(F10A)=Sof(F11A)=Sof(F12A)=1-FVAR(3)
 Sof(P2)=Sof(F7)=Sof(F8)=Sof(F9)=Sof(F10)=Sof(F11)=Sof(F12)=FVAR(3)
6.a Secondary CH2 refined with riding coordinates:
 C1(H1A,H1B), C18(H18A,H18B)
6.b Me refined with riding coordinates:
 C38(H38A,H38B,H38C), C38A(H38D,H38E,H38F)
6.c Aromatic/amide H refined with riding coordinates:
 C2(H2), C3(H3), C5(H5), C6(H6), C8(H8), C9(H9), C11(H11), C12(H12), C14(H14),
 C15(H15), C16(H16), C17(H17), C20(H20), C21(H21), C23(H23), C24(H24), C26(H26),
  C27(H27), C29(H29), C30(H30)
6.d Idealised Me refined as rotating group:
 C32(H32A,H32B,H32C), C34(H34A,H34B,H34C), C36(H36A,H36B,H36C), C36A(H36D,H36E,
 H36F)
;
_shelx_estimated_absorpt_t_max 0.909
_shelx_estimated_absorpt_t_min 0.567
_shelx_space_group_comment
;
The symmetry employed for this shelxl refinement is uniquely defined
by the following loop, which should always be used as a source of
symmetry information in preference to the above space-group names.
They are only intended as comments.
;
_shelxl_version_number 2012-9

loop_
_space_group_symop_operation_xyz
'x, y, z'
'-x+1/2, y+1/2, -z+1/2'
'-x, -y, -z'
'x-1/2, -y-1/2, z-1/2'

loop_
_atom_site_label
_atom_site_type_symbol
_atom_site_fract_x
_atom_site_fract_y
_atom_site_fract_z
_atom_site_U_iso_or_equiv
_atom_site_adp_type
_atom_site_occupancy
_atom_site_site_symmetry_order
_atom_site_calc_flag
_atom_site_refinement_flags_posn
_atom_site_refinement_flags_adp
_atom_site_refinement_flags_occupancy
_atom_site_disorder_assembly
_atom_site_disorder_group
N1 N 0.7570(3) 0.4008(3) 0.8238(3) 0.0732(12) Uani 1 1 d . U . . .
N2 N 1.3667(3) 0.7461(3) 0.8529(3) 0.0643(10) Uani 1 1 d . U . . .
C1 C 0.6749(4) 0.3495(4) 0.7958(4) 0.0885(18) Uani 1 1 d . U . . .
H1A H 0.6258 0.3829 0.8015 0.106 Uiso 1 1 calc R U . . .
H1B H 0.6830 0.2993 0.8329 0.106 Uiso 1 1 calc R U . . .
C2 C 0.7567(4) 0.4760(3) 0.7886(4) 0.0709(13) Uani 1 1 d . U . . .
H2 H 0.7032 0.4983 0.7501 0.085 Uiso 1 1 calc R U . . .
C3 C 0.8323(3) 0.5214(3) 0.8071(3) 0.0621(12) Uani 1 1 d . U . . .
H3 H 0.8309 0.5750 0.7817 0.075 Uiso 1 1 calc R U . . .
C4 C 0.9115(3) 0.4895(3) 0.8629(3) 0.0570(11) Uani 1 1 d . U . . .
C5 C 0.9090(4) 0.4122(3) 0.9011(3) 0.0711(13) Uani 1 1 d . U . . .
H5 H 0.9611 0.3887 0.9408 0.085 Uiso 1 1 calc R U . . .
C6 C 0.8306(4) 0.3702(3) 0.8809(4) 0.0767(14) Uani 1 1 d . U . . .
H6 H 0.8289 0.3181 0.9081 0.092 Uiso 1 1 calc R U . . .
C7 C 0.9948(3) 0.5345(3) 0.8763(3) 0.0543(10) Uani 1 1 d . U . . .
C8 C 0.9972(3) 0.6221(3) 0.8703(3) 0.0561(11) Uani 1 1 d . U . . .
H8 H 0.9454 0.6536 0.8627 0.067 Uiso 1 1 calc R U . . .
C9 C 1.0731(3) 0.6631(3) 0.8754(3) 0.0561(11) Uani 1 1 d . U . . .
H9 H 1.0735 0.7226 0.8731 0.067 Uiso 1 1 calc R U . . .
C10 C 1.1495(3) 0.6188(3) 0.8838(3) 0.0555(11) Uani 1 1 d . U . . .
C11 C 1.1481(3) 0.5317(3) 0.8925(3) 0.0635(12) Uani 1 1 d . U . . .
H11 H 1.2000 0.5003 0.9008 0.076 Uiso 1 1 calc R U . . .
C12 C 1.0725(3) 0.4910(3) 0.8893(3) 0.0612(12) Uani 1 1 d . U . . .
H12 H 1.0733 0.4318 0.8961 0.073 Uiso 1 1 calc R U . . .
C13 C 1.2280(3) 0.6629(3) 0.8790(3) 0.0595(11) Uani 1 1 d . U . . .
C14 C 1.2344(4) 0.7488(3) 0.8810(4) 0.0837(17) Uani 1 1 d . U . . .
H14 H 1.1901 0.7813 0.8913 0.100 Uiso 1 1 calc R U . . .
C15 C 1.3035(4) 0.7885(4) 0.8685(5) 0.0876(18) Uani 1 1 d . U . . .
H15 H 1.3064 0.8480 0.8709 0.105 Uiso 1 1 calc R U . . .
C16 C 1.3655(4) 0.6633(3) 0.8547(3) 0.0712(13) Uani 1 1 d . U . . .
H16 H 1.4124 0.6331 0.8467 0.085 Uiso 1 1 calc R U . . .
C17 C 1.2984(3) 0.6194(3) 0.8678(4) 0.0701(13) Uani 1 1 d . U . . .
H17 H 1.2997 0.5598 0.8693 0.084 Uiso 1 1 calc R U . . .
C18 C 1.4356(3) 0.7892(4) 0.8288(4) 0.0719(13) Uani 1 1 d . U . . .
H18A H 1.4941 0.7681 0.8649 0.086 Uiso 1 1 calc R U . . .
H18B H 1.4336 0.8502 0.8389 0.086 Uiso 1 1 calc R U . . .
C19 C 1.4213(3) 0.7734(3) 0.7355(3) 0.0642(12) Uani 1 1 d . U . . .
C20 C 1.3433(3) 0.7942(3) 0.6709(3) 0.0640(12) Uani 1 1 d . U . . .
H20 H 1.2980 0.8203 0.6856 0.077 Uiso 1 1 calc R U . . .
C21 C 1.3300(3) 0.7781(3) 0.5863(3) 0.0638(12) Uani 1 1 d . U . . .
H21 H 1.2755 0.7926 0.5437 0.077 Uiso 1 1 calc R U . . .
C22 C 1.3952(3) 0.7405(3) 0.5612(3) 0.0620(12) Uani 1 1 d . U . . .
C23 C 1.4740(4) 0.7226(4) 0.6257(4) 0.0765(14) Uani 1 1 d . U . . .
H23 H 1.5201 0.6988 0.6106 0.092 Uiso 1 1 calc R U . . .
C24 C 1.4879(4) 0.7381(3) 0.7114(4) 0.0757(14) Uani 1 1 d . U . . .
H24 H 1.5428 0.7248 0.7541 0.091 Uiso 1 1 calc R U . . .
C25 C 1.3796(3) 0.7195(3) 0.4699(4) 0.0666(12) Uani 1 1 d . U . . .
C26 C 1.3126(3) 0.7579(3) 0.4027(4) 0.0690(13) Uani 1 1 d . U . . .
H26 H 1.2779 0.7998 0.4161 0.083 Uiso 1 1 calc R U . . .
C27 C 1.2951(4) 0.7369(4) 0.3175(4) 0.0742(14) Uani 1 1 d . U . . .
H27 H 1.2482 0.7632 0.2734 0.089 Uiso 1 1 calc R U . . .
C28 C 1.3466(4) 0.6768(3) 0.2965(4) 0.0774(15) Uani 1 1 d . U . . .
C29 C 1.4135(4) 0.6386(4) 0.3632(5) 0.0892(17) Uani 1 1 d . U . . .
H29 H 1.4486 0.5971 0.3499 0.107 Uiso 1 1 calc R U . . .
C30 C 1.4301(4) 0.6595(3) 0.4482(4) 0.0774(14) Uani 1 1 d . U . . .
H30 H 1.4765 0.6325 0.4922 0.093 Uiso 1 1 calc R U . . .
P1 P 1.37731(8) 0.44599(8) 1.07250(8) 0.0620(4) Uani 1 1 d . U . . .
F1 F 1.40563(19) 0.4560(2) 1.17451(18) 0.0809(9) Uani 1 1 d . U . . .
F2 F 1.34911(19) 0.43639(18) 0.97028(18) 0.0710(8) Uani 1 1 d . U . . .
F3 F 1.35903(19) 0.54477(18) 1.06105(19) 0.0753(8) Uani 1 1 d . U . . .
F4 F 1.47651(18) 0.4614(2) 1.0795(2) 0.0825(9) Uani 1 1 d . U . . .
F5 F 1.3943(2) 0.34658(19) 1.0823(2) 0.0806(9) Uani 1 1 d . U . . .
F6 F 1.27802(18) 0.43256(19) 1.06444(19) 0.0738(8) Uani 1 1 d . U . . .
P2 P 1.2033(2) 0.9055(3) 1.0698(2) 0.0803(11) Uani 0.649(6) 1 d D U P A 1
F7 F 1.2427(11) 0.9121(11) 0.9941(7) 0.084(3) Uani 0.649(6) 1 d D U P A 1
F8 F 1.1653(5) 0.8971(5) 1.1461(4) 0.114(2) Uani 0.649(6) 1 d D U P A 1
F9 F 1.1549(6) 0.8189(4) 1.0303(5) 0.085(2) Uani 0.649(6) 1 d D U P A 1
F10 F 1.1193(4) 0.9554(4) 1.0146(5) 0.106(2) Uani 0.649(6) 1 d D U P A 1
F11 F 1.2503(4) 0.9900(4) 1.1101(4) 0.098(2) Uani 0.649(6) 1 d D U P A 1
F12 F 1.2886(5) 0.8546(4) 1.1276(5) 0.107(2) Uani 0.649(6) 1 d D U P A 1
P2A P 1.2249(4) 0.8674(3) 1.0648(3) 0.0584(15) Uani 0.351(6) 1 d D U P A 2
F7A F 1.1337(8) 0.8297(14) 1.0045(11) 0.126(7) Uani 0.351(6) 1 d D U P A 2
F8A F 1.3150(8) 0.9064(14) 1.1242(8) 0.148(6) Uani 0.351(6) 1 d D U P A 2
F9A F 1.2066(7) 0.8352(6) 1.1479(5) 0.081(3) Uani 0.351(6) 1 d D U P A 2
F10A F 1.1831(18) 0.9550(9) 1.0750(10) 0.161(7) Uani 0.351(6) 1 d D U P A 2
F11A F 1.237(3) 0.897(2) 0.9783(13) 0.101(6) Uani 0.351(6) 1 d D U P A 2
F12A F 1.2718(7) 0.7826(5) 1.0571(6) 0.091(3) Uani 0.351(6) 1 d D U P A 2
N3 N 1.0514(5) 0.8300(5) 0.7362(4) 0.126(2) Uani 1 1 d . U . . .
C31 C 1.0323(4) 0.8251(4) 0.6628(5) 0.0883(17) Uani 1 1 d . U . . .
C32 C 1.0059(5) 0.8220(4) 0.5728(4) 0.107(2) Uani 1 1 d . U . . .
H32A H 1.0539 0.8001 0.5563 0.160 Uiso 1 1 calc R U . . .
H32B H 0.9905 0.8785 0.5492 0.160 Uiso 1 1 calc R U . . .
H32C H 0.9546 0.7853 0.5501 0.160 Uiso 1 1 calc R U . . .
N4 N 0.9700(5) 0.6074(5) 0.5016(4) 0.126(2) Uani 1 1 d . U . . .
C33 C 0.9860(5) 0.5869(4) 0.5705(4) 0.0932(19) Uani 1 1 d . U . . .
C34 C 1.0069(8) 0.5585(6) 0.6552(5) 0.166(4) Uani 1 1 d . U . . .
H34A H 0.9674 0.5124 0.6565 0.249 Uiso 1 1 calc R U . . .
H34B H 1.0001 0.6045 0.6914 0.249 Uiso 1 1 calc R U . . .
H34C H 1.0677 0.5385 0.6769 0.249 Uiso 1 1 calc R U . . .
N5 N 1.1014(7) 0.6089(7) 0.3165(6) 0.113(4) Uani 0.639(10) 1 d D U P B 1
C35 C 1.1394(7) 0.6031(7) 0.3891(8) 0.089(3) Uani 0.639(10) 1 d D U P B 1
C36 C 1.1843(9) 0.5963(9) 0.4830(7) 0.093(4) Uani 0.639(10) 1 d D U P B 1
H36A H 1.2479 0.6007 0.4968 0.139 Uiso 0.639(10) 1 calc R U P B 1
H36B H 1.1705 0.5421 0.5030 0.139 Uiso 0.639(10) 1 calc R U P B 1
H36C H 1.1645 0.6416 0.5117 0.139 Uiso 0.639(10) 1 calc R U P B 1
N5A N 1.1774(13) 0.6754(14) 0.6596(11) 0.130(7) Uani 0.361(10) 1 d D U P B 2
C35A C 1.1771(14) 0.6463(13) 0.5946(14) 0.109(7) Uani 0.361(10) 1 d D U P B 2
C36A C 1.170(3) 0.620(2) 0.5081(18) 0.142(11) Uani 0.361(10) 1 d D U P B 2
H36D H 1.1605 0.6692 0.4706 0.213 Uiso 0.361(10) 1 calc R U P B 2
H36E H 1.1210 0.5810 0.4853 0.213 Uiso 0.361(10) 1 calc R U P B 2
H36F H 1.2247 0.5920 0.5105 0.213 Uiso 0.361(10) 1 calc R U P B 2
N6 N 1.231(3) 0.466(4) 0.720(3) 0.180(12) Uani 0.38(8) 1 d D U P C 1
C38 C 1.371(3) 0.519(4) 0.691(3) 0.140(12) Uani 0.38(8) 1 d D U P C 1
H38A H 1.3687 0.5013 0.6332 0.210 Uiso 0.38(8) 1 calc R U P C 1
H38B H 1.4269 0.5012 0.7335 0.210 Uiso 0.38(8) 1 calc R U P C 1
H38C H 1.3657 0.5800 0.6920 0.210 Uiso 0.38(8) 1 calc R U P C 1
C37 C 1.296(3) 0.478(4) 0.711(4) 0.146(11) Uani 0.38(8) 1 d D U P C 1
N6A N 1.241(2) 0.488(3) 0.699(3) 0.205(13) Uani 0.62(8) 1 d D U P C 2
C37A C 1.306(2) 0.5009(18) 0.691(2) 0.125(9) Uani 0.62(8) 1 d D U P C 2
C38A C 1.386(2) 0.5209(19) 0.668(2) 0.143(11) Uani 0.62(8) 1 d D U P C 2
H38D H 1.3793 0.4976 0.6118 0.215 Uiso 0.62(8) 1 calc R U P C 2
H38E H 1.4383 0.4963 0.7118 0.215 Uiso 0.62(8) 1 calc R U P C 2
H38F H 1.3935 0.5819 0.6673 0.215 Uiso 0.62(8) 1 calc R U P C 2

loop_
_atom_site_aniso_label
_atom_site_aniso_U_11
_atom_site_aniso_U_22
_atom_site_aniso_U_33
_atom_site_aniso_U_23
_atom_site_aniso_U_13
_atom_site_aniso_U_12
N1 0.086(3) 0.067(3) 0.081(3) -0.022(2) 0.047(3) -0.020(2)
N2 0.057(2) 0.068(3) 0.064(2) -0.0074(19) 0.0155(19) 0.0027(19)
C1 0.096(4) 0.077(4) 0.117(5) -0.029(3) 0.068(4) -0.030(3)
C2 0.067(3) 0.065(3) 0.088(4) -0.014(3) 0.037(3) -0.006(2)
C3 0.064(3) 0.057(3) 0.071(3) -0.005(2) 0.031(2) -0.003(2)
C4 0.076(3) 0.050(2) 0.053(3) -0.0060(19) 0.032(2) 0.000(2)
C5 0.099(4) 0.060(3) 0.054(3) -0.003(2) 0.027(3) -0.007(3)
C6 0.113(4) 0.061(3) 0.068(3) -0.006(2) 0.047(3) -0.020(3)
C7 0.067(3) 0.052(2) 0.043(2) -0.0025(18) 0.018(2) 0.003(2)
C8 0.060(3) 0.057(3) 0.052(3) 0.000(2) 0.021(2) 0.009(2)
C9 0.064(3) 0.048(2) 0.056(3) 0.001(2) 0.021(2) 0.006(2)
C10 0.057(2) 0.059(3) 0.043(2) -0.0005(19) 0.008(2) 0.009(2)
C11 0.057(3) 0.060(3) 0.063(3) -0.003(2) 0.008(2) 0.012(2)
C12 0.068(3) 0.045(2) 0.059(3) 0.001(2) 0.008(2) 0.008(2)
C13 0.055(3) 0.065(3) 0.050(3) 0.000(2) 0.008(2) 0.010(2)
C14 0.062(3) 0.061(3) 0.135(5) -0.022(3) 0.043(3) 0.002(2)
C15 0.064(3) 0.063(3) 0.138(6) -0.021(3) 0.037(3) -0.001(3)
C16 0.073(3) 0.075(3) 0.073(3) 0.012(3) 0.035(3) 0.017(3)
C17 0.077(3) 0.059(3) 0.082(3) 0.015(2) 0.037(3) 0.019(2)
C18 0.054(3) 0.074(3) 0.085(3) -0.011(3) 0.019(2) -0.003(2)
C19 0.057(3) 0.060(3) 0.078(3) -0.007(2) 0.027(2) -0.008(2)
C20 0.059(3) 0.055(3) 0.079(3) -0.007(2) 0.026(2) 0.000(2)
C21 0.058(3) 0.058(3) 0.077(3) -0.010(2) 0.025(2) -0.004(2)
C22 0.056(3) 0.049(3) 0.088(3) -0.007(2) 0.033(2) -0.009(2)
C23 0.063(3) 0.079(4) 0.098(4) -0.001(3) 0.042(3) 0.007(3)
C24 0.061(3) 0.073(3) 0.095(4) 0.002(3) 0.030(3) 0.003(3)
C25 0.062(3) 0.056(3) 0.093(3) -0.011(2) 0.042(3) -0.013(2)
C26 0.060(3) 0.064(3) 0.091(3) -0.020(3) 0.035(3) -0.011(2)
C27 0.066(3) 0.076(3) 0.090(4) -0.025(3) 0.038(3) -0.021(2)
C28 0.086(4) 0.064(3) 0.107(4) -0.022(3) 0.064(3) -0.027(3)
C29 0.096(4) 0.071(4) 0.127(5) -0.023(3) 0.071(4) -0.007(3)
C30 0.076(3) 0.063(3) 0.108(4) -0.009(3) 0.051(3) -0.002(2)
P1 0.0547(7) 0.0688(8) 0.0622(8) -0.0007(6) 0.0200(6) 0.0024(6)
F1 0.0695(18) 0.106(2) 0.0640(17) -0.0027(15) 0.0189(14) 0.0143(16)
F2 0.0730(18) 0.0759(18) 0.0654(17) 0.0045(13) 0.0258(14) 0.0120(14)
F3 0.0738(18) 0.0692(18) 0.085(2) -0.0055(14) 0.0303(15) 0.0016(14)
F4 0.0585(17) 0.100(2) 0.090(2) -0.0062(17) 0.0275(15) 0.0012(15)
F5 0.091(2) 0.0728(19) 0.079(2) 0.0115(14) 0.0310(16) 0.0157(15)
F6 0.0585(16) 0.089(2) 0.0755(19) 0.0009(15) 0.0248(14) -0.0042(14)
P2 0.092(2) 0.081(3) 0.0756(18) 0.001(2) 0.0389(15) 0.0029(18)
F7 0.127(6) 0.066(6) 0.072(4) -0.008(4) 0.052(4) -0.009(4)
F8 0.128(5) 0.140(6) 0.096(4) -0.029(4) 0.069(4) -0.033(4)
F9 0.108(6) 0.075(3) 0.077(5) 0.006(3) 0.040(4) 0.002(3)
F10 0.097(4) 0.084(4) 0.126(5) -0.013(3) 0.023(3) -0.001(3)
F11 0.105(4) 0.111(4) 0.088(4) -0.022(3) 0.046(3) -0.011(3)
F12 0.107(5) 0.105(5) 0.113(5) 0.036(4) 0.042(4) 0.007(3)
P2A 0.077(4) 0.050(3) 0.045(2) -0.002(2) 0.018(2) -0.014(2)
F7A 0.048(5) 0.246(18) 0.077(9) -0.058(10) 0.013(5) -0.003(7)
F8A 0.136(9) 0.235(16) 0.081(7) -0.063(9) 0.048(6) -0.108(10)
F9A 0.122(7) 0.067(6) 0.069(5) -0.003(4) 0.051(5) -0.007(5)
F10A 0.303(19) 0.109(9) 0.086(10) 0.018(7) 0.087(11) 0.086(11)
F11A 0.190(15) 0.059(11) 0.069(7) 0.007(8) 0.063(9) 0.003(9)
F12A 0.110(7) 0.091(6) 0.087(6) 0.047(5) 0.052(5) 0.033(5)
N3 0.129(5) 0.152(6) 0.092(4) 0.018(4) 0.031(4) 0.021(4)
C31 0.074(4) 0.109(5) 0.083(4) 0.015(4) 0.029(3) 0.008(3)
C32 0.146(6) 0.096(5) 0.089(4) 0.019(4) 0.055(4) 0.020(4)
N4 0.138(6) 0.145(6) 0.096(4) 0.028(4) 0.043(4) 0.042(4)
C33 0.109(5) 0.083(4) 0.071(4) -0.003(3) 0.012(4) 0.016(4)
C34 0.256(13) 0.149(8) 0.076(5) 0.005(5) 0.037(6) 0.029(8)
N5 0.113(8) 0.120(8) 0.101(6) -0.001(6) 0.029(6) 0.036(6)
C35 0.081(7) 0.087(7) 0.104(6) -0.011(6) 0.037(5) 0.009(5)
C36 0.079(7) 0.086(9) 0.102(6) -0.013(7) 0.018(6) -0.009(7)
N5A 0.120(14) 0.164(18) 0.094(12) -0.005(11) 0.023(11) -0.032(13)
C35A 0.107(14) 0.106(15) 0.123(14) 0.003(11) 0.052(14) -0.026(11)
C36A 0.13(2) 0.12(2) 0.171(17) -0.082(17) 0.050(18) -0.012(16)
N6 0.28(2) 0.19(2) 0.127(18) -0.051(17) 0.141(18) -0.11(2)
C38 0.17(3) 0.12(3) 0.15(3) -0.04(2) 0.08(3) -0.022(19)
C37 0.22(2) 0.13(3) 0.10(2) -0.032(17) 0.079(19) -0.07(2)
N6A 0.28(2) 0.19(2) 0.19(2) -0.13(2) 0.14(2) -0.08(2)
C37A 0.184(16) 0.074(13) 0.092(15) -0.035(10) 0.017(14) -0.028(13)
C38A 0.120(14) 0.121(14) 0.122(17) 0.017(12) -0.040(11) -0.040(12)

loop_
_atom_type_symbol
_atom_type_description
_atom_type_scat_dispersion_real
_atom_type_scat_dispersion_imag
_atom_type_scat_source
C C 0.0181 0.0091 'International Tables Vol C Tables 4.2.6.8 and 6.1.1.4'
H H 0.0000 0.0000 'International Tables Vol C Tables 4.2.6.8 and 6.1.1.4'
F F 0.0727 0.0534 'International Tables Vol C Tables 4.2.6.8 and 6.1.1.4'
N N 0.0311 0.0180 'International Tables Vol C Tables 4.2.6.8 and 6.1.1.4'
P P 0.2955 0.4335 'International Tables Vol C Tables 4.2.6.8 and 6.1.1.4'

loop_
_geom_angle_atom_site_label_1
_geom_angle_atom_site_label_2
_geom_angle_atom_site_label_3
_geom_angle
_geom_angle_site_symmetry_1
_geom_angle_site_symmetry_3
C2 N1 C1 119.3(5) . .
C6 N1 C1 120.3(5) . .
C6 N1 C2 120.3(5) . .
C15 N2 C18 121.6(5) . .
C16 N2 C15 119.1(5) . .
C16 N2 C18 119.2(4) . .
N1 C1 H1A 109.8 . .
N1 C1 H1B 109.8 . .
N1 C1 C28 109.5(4) . 3_766
H1A C1 H1B 108.2 . .
C28 C1 H1A 109.8 3_766 .
C28 C1 H1B 109.8 3_766 .
N1 C2 H2 119.6 . .
N1 C2 C3 120.9(5) . .
C3 C2 H2 119.6 . .
C2 C3 H3 119.8 . .
C2 C3 C4 120.4(5) . .
C4 C3 H3 119.8 . .
C3 C4 C7 120.5(4) . .
C5 C4 C3 117.2(5) . .
C5 C4 C7 122.2(5) . .
C4 C5 H5 120.2 . .
C6 C5 C4 119.5(5) . .
C6 C5 H5 120.2 . .
N1 C6 C5 121.5(5) . .
N1 C6 H6 119.3 . .
C5 C6 H6 119.3 . .
C8 C7 C4 121.3(4) . .
C12 C7 C4 121.1(4) . .
C12 C7 C8 117.5(4) . .
C7 C8 H8 119.5 . .
C9 C8 C7 121.1(4) . .
C9 C8 H8 119.5 . .
C8 C9 H9 119.5 . .
C8 C9 C10 121.1(4) . .
C10 C9 H9 119.5 . .
C9 C10 C11 117.9(4) . .
C9 C10 C13 120.5(4) . .
C11 C10 C13 121.5(4) . .
C10 C11 H11 119.6 . .
C12 C11 C10 120.8(4) . .
C12 C11 H11 119.6 . .
C7 C12 H12 119.2 . .
C11 C12 C7 121.5(4) . .
C11 C12 H12 119.2 . .
C14 C13 C10 122.1(4) . .
C14 C13 C17 115.9(5) . .
C17 C13 C10 121.9(5) . .
C13 C14 H14 119.4 . .
C15 C14 C13 121.2(5) . .
C15 C14 H14 119.4 . .
N2 C15 C14 121.7(5) . .
N2 C15 H15 119.1 . .
C14 C15 H15 119.1 . .
N2 C16 H16 118.9 . .
N2 C16 C17 122.1(5) . .
C17 C16 H16 118.9 . .
C13 C17 H17 120.1 . .
C16 C17 C13 119.8(5) . .
C16 C17 H17 120.1 . .
N2 C18 H18A 109.7 . .
N2 C18 H18B 109.7 . .
N2 C18 C19 109.9(4) . .
H18A C18 H18B 108.2 . .
C19 C18 H18A 109.7 . .
C19 C18 H18B 109.7 . .
C20 C19 C18 121.8(4) . .
C20 C19 C24 117.8(5) . .
C24 C19 C18 120.4(5) . .
C19 C20 H20 119.2 . .
C21 C20 C19 121.5(5) . .
C21 C20 H20 119.2 . .
C20 C21 H21 119.3 . .
C20 C21 C22 121.4(5) . .
C22 C21 H21 119.3 . .
C21 C22 C25 121.5(5) . .
C23 C22 C21 116.8(5) . .
C23 C22 C25 121.6(5) . .
C22 C23 H23 118.9 . .
C22 C23 C24 122.2(5) . .
C24 C23 H23 118.9 . .
C19 C24 H24 119.9 . .
C23 C24 C19 120.2(5) . .
C23 C24 H24 119.9 . .
C26 C25 C22 121.4(4) . .
C30 C25 C22 121.0(5) . .
C30 C25 C26 117.6(5) . .
C25 C26 H26 118.9 . .
C27 C26 C25 122.2(5) . .
C27 C26 H26 118.9 . .
C26 C27 H27 120.1 . .
C26 C27 C28 119.7(6) . .
C28 C27 H27 120.1 . .
C27 C28 C1 120.0(6) . 3_766
C29 C28 C1 121.6(5) . 3_766
C29 C28 C27 118.2(6) . .
C28 C29 H29 119.1 . .
C30 C29 C28 121.7(5) . .
C30 C29 H29 119.1 . .
C25 C30 H30 119.7 . .
C29 C30 C25 120.6(6) . .
C29 C30 H30 119.7 . .
F1 P1 F2 179.7(2) . .
F1 P1 F3 90.00(17) . .
F1 P1 F5 90.89(17) . .
F2 P1 F3 89.76(16) . .
F2 P1 F5 89.35(16) . .
F3 P1 F5 178.95(19) . .
F4 P1 F1 89.89(17) . .
F4 P1 F2 89.97(16) . .
F4 P1 F3 89.92(17) . .
F4 P1 F5 90.63(18) . .
F6 P1 F1 90.62(17) . .
F6 P1 F2 89.52(16) . .
F6 P1 F3 88.94(16) . .
F6 P1 F4 178.75(19) . .
F6 P1 F5 90.50(17) . .
F7 P2 F9 90.6(7) . .
F7 P2 F12 90.1(7) . .
F8 P2 F7 178.7(8) . .
F8 P2 F9 88.9(4) . .
F8 P2 F12 88.7(4) . .
F10 P2 F7 90.8(7) . .
F10 P2 F8 90.4(5) . .
F10 P2 F9 89.7(4) . .
F10 P2 F11 90.5(4) . .
F10 P2 F12 179.0(5) . .
F11 P2 F7 90.4(7) . .
F11 P2 F8 90.1(4) . .
F11 P2 F9 179.0(5) . .
F11 P2 F12 89.3(4) . .
F12 P2 F9 90.5(5) . .
F7A P2A F9A 90.4(9) . .
F7A P2A F10A 93.4(14) . .
F8A P2A F7A 179.0(14) . .
F8A P2A F9A 90.1(7) . .
F8A P2A F10A 85.7(13) . .
F8A P2A F11A 93.9(15) . .
F10A P2A F9A 88.5(8) . .
F11A P2A F7A 85.6(16) . .
F11A P2A F9A 176.1(15) . .
F11A P2A F10A 91.3(14) . .
F12A P2A F7A 89.8(9) . .
F12A P2A F8A 91.0(10) . .
F12A P2A F9A 92.1(5) . .
F12A P2A F10A 176.7(13) . .
F12A P2A F11A 88.3(13) . .
N3 C31 C32 177.2(8) . .
C31 C32 H32A 109.5 . .
C31 C32 H32B 109.5 . .
C31 C32 H32C 109.5 . .
H32A C32 H32B 109.5 . .
H32A C32 H32C 109.5 . .
H32B C32 H32C 109.5 . .
N4 C33 C34 177.8(8) . .
C33 C34 H34A 109.5 . .
C33 C34 H34B 109.5 . .
C33 C34 H34C 109.5 . .
H34A C34 H34B 109.5 . .
H34A C34 H34C 109.5 . .
H34B C34 H34C 109.5 . .
N5 C35 C36 177.3(12) . .
C35 C36 H36A 109.5 . .
C35 C36 H36B 109.5 . .
C35 C36 H36C 109.5 . .
H36A C36 H36B 109.5 . .
H36A C36 H36C 109.5 . .
H36B C36 H36C 109.5 . .
N5A C35A C36A 172(3) . .
C35A C36A H36D 109.5 . .
C35A C36A H36E 109.5 . .
C35A C36A H36F 109.5 . .
H36D C36A H36E 109.5 . .
H36D C36A H36F 109.5 . .
H36E C36A H36F 109.5 . .
H38A C38 H38B 109.5 . .
H38A C38 H38C 109.5 . .
H38B C38 H38C 109.5 . .
C37 C38 H38A 109.5 . .
C37 C38 H38B 109.5 . .
C37 C38 H38C 109.5 . .
N6 C37 C38 164(6) . .
N6A C37A C38A 173(3) . .
C37A C38A H38D 109.5 . .
C37A C38A H38E 109.5 . .
C37A C38A H38F 109.5 . .
H38D C38A H38E 109.5 . .
H38D C38A H38F 109.5 . .
H38E C38A H38F 109.5 . .

loop_
_geom_bond_atom_site_label_1
_geom_bond_atom_site_label_2
_geom_bond_distance
_geom_bond_site_symmetry_2
N1 C1 1.495(7) .
N1 C2 1.334(7) .
N1 C6 1.333(8) .
N2 C15 1.329(6) .
N2 C16 1.321(7) .
N2 C18 1.485(7) .
C1 H1A 0.9900 .
C1 H1B 0.9900 .
C1 C28 1.507(8) 3_766
C2 H2 0.9500 .
C2 C3 1.367(7) .
C3 H3 0.9500 .
C3 C4 1.394(7) .
C4 C5 1.393(7) .
C4 C7 1.480(7) .
C5 H5 0.9500 .
C5 C6 1.375(8) .
C6 H6 0.9500 .
C7 C8 1.402(6) .
C7 C12 1.390(6) .
C8 H8 0.9500 .
C8 C9 1.374(6) .
C9 H9 0.9500 .
C9 C10 1.394(6) .
C10 C11 1.396(7) .
C10 C13 1.484(7) .
C11 H11 0.9500 .
C11 C12 1.376(7) .
C12 H12 0.9500 .
C13 C14 1.374(7) .
C13 C17 1.407(7) .
C14 H14 0.9500 .
C14 C15 1.368(8) .
C15 H15 0.9500 .
C16 H16 0.9500 .
C16 C17 1.376(7) .
C17 H17 0.9500 .
C18 H18A 0.9900 .
C18 H18B 0.9900 .
C18 C19 1.502(7) .
C19 C20 1.385(7) .
C19 C24 1.398(7) .
C20 H20 0.9500 .
C20 C21 1.368(7) .
C21 H21 0.9500 .
C21 C22 1.402(7) .
C22 C23 1.382(8) .
C22 C25 1.484(7) .
C23 H23 0.9500 .
C23 C24 1.383(8) .
C24 H24 0.9500 .
C25 C26 1.399(8) .
C25 C30 1.388(7) .
C26 H26 0.9500 .
C26 C27 1.383(7) .
C27 H27 0.9500 .
C27 C28 1.394(8) .
C28 C1 1.507(8) 3_766
C28 C29 1.392(9) .
C29 H29 0.9500 .
C29 C30 1.381(9) .
C30 H30 0.9500 .
P1 F1 1.599(3) .
P1 F2 1.602(3) .
P1 F3 1.602(3) .
P1 F4 1.596(3) .
P1 F5 1.608(3) .
P1 F6 1.588(3) .
P2 F7 1.601(6) .
P2 F8 1.598(5) .
P2 F9 1.611(6) .
P2 F10 1.570(6) .
P2 F11 1.579(5) .
P2 F12 1.604(5) .
P2A F7A 1.589(6) .
P2A F8A 1.580(6) .
P2A F9A 1.594(6) .
P2A F10A 1.590(7) .
P2A F11A 1.585(7) .
P2A F12A 1.580(6) .
N3 C31 1.149(8) .
C31 C32 1.403(9) .
C32 H32A 0.9800 .
C32 H32B 0.9800 .
C32 H32C 0.9800 .
N4 C33 1.128(8) .
C33 C34 1.401(10) .
C34 H34A 0.9800 .
C34 H34B 0.9800 .
C34 H34C 0.9800 .
N5 C35 1.150(12) .
C35 C36 1.475(15) .
C36 H36A 0.9800 .
C36 H36B 0.9800 .
C36 H36C 0.9800 .
N5A C35A 1.173(16) .
C35A C36A 1.462(19) .
C36A H36D 0.9800 .
C36A H36E 0.9800 .
C36A H36F 0.9800 .
N6 C37 1.14(2) .
C38 H38A 0.9800 .
C38 H38B 0.9800 .
C38 H38C 0.9800 .
C38 C37 1.52(2) .
N6A C37A 1.131(19) .
C37A C38A 1.51(2) .
C38A H38D 0.9800 .
C38A H38E 0.9800 .
C38A H38F 0.9800 .

loop_
_geom_torsion_atom_site_label_1
_geom_torsion_atom_site_label_2
_geom_torsion_atom_site_label_3
_geom_torsion_atom_site_label_4
_geom_torsion
_geom_torsion_site_symmetry_1
_geom_torsion_site_symmetry_4
N1 C2 C3 C4 0.4(7) . .
N2 C16 C17 C13 0.6(8) . .
N2 C18 C19 C20 57.1(6) . .
N2 C18 C19 C24 -123.9(5) . .
C1 N1 C2 C3 -174.2(4) . .
C1 N1 C6 C5 173.2(5) . .
C1 C28 C29 C30 -176.3(5) 3_766 .
C2 N1 C1 C28 66.9(6) . 3_766
C2 N1 C6 C5 -4.0(8) . .
C2 C3 C4 C5 -2.7(7) . .
C2 C3 C4 C7 173.8(4) . .
C3 C4 C5 C6 1.8(7) . .
C3 C4 C7 C8 30.9(6) . .
C3 C4 C7 C12 -144.7(4) . .
C4 C5 C6 N1 1.6(8) . .
C4 C7 C8 C9 -174.3(4) . .
C4 C7 C12 C11 172.9(4) . .
C5 C4 C7 C8 -152.7(4) . .
C5 C4 C7 C12 31.7(6) . .
C6 N1 C1 C28 -110.3(6) . 3_766
C6 N1 C2 C3 3.0(7) . .
C7 C4 C5 C6 -174.8(4) . .
C7 C8 C9 C10 2.1(7) . .
C8 C7 C12 C11 -2.8(7) . .
C8 C9 C10 C11 -4.1(6) . .
C8 C9 C10 C13 172.9(4) . .
C9 C10 C11 C12 2.6(7) . .
C9 C10 C13 C14 11.3(7) . .
C9 C10 C13 C17 -165.5(4) . .
C10 C11 C12 C7 0.8(7) . .
C10 C13 C14 C15 -173.8(5) . .
C10 C13 C17 C16 173.2(5) . .
C11 C10 C13 C14 -171.9(5) . .
C11 C10 C13 C17 11.4(7) . .
C12 C7 C8 C9 1.4(6) . .
C13 C10 C11 C12 -174.3(4) . .
C13 C14 C15 N2 0.7(10) . .
C14 C13 C17 C16 -3.8(8) . .
C15 N2 C16 C17 3.4(8) . .
C15 N2 C18 C19 -108.5(6) . .
C16 N2 C15 C14 -4.1(9) . .
C16 N2 C18 C19 68.0(6) . .
C17 C13 C14 C15 3.2(9) . .
C18 N2 C15 C14 172.4(6) . .
C18 N2 C16 C17 -173.2(5) . .
C18 C19 C20 C21 -178.6(5) . .
C18 C19 C24 C23 179.0(5) . .
C19 C20 C21 C22 -0.7(7) . .
C20 C19 C24 C23 -2.0(8) . .
C20 C21 C22 C23 -1.6(7) . .
C20 C21 C22 C25 177.3(4) . .
C21 C22 C23 C24 2.0(8) . .
C21 C22 C25 C26 20.1(7) . .
C21 C22 C25 C30 -158.5(5) . .
C22 C23 C24 C19 -0.3(8) . .
C22 C25 C26 C27 -177.6(4) . .
C22 C25 C30 C29 178.1(5) . .
C23 C22 C25 C26 -161.1(5) . .
C23 C22 C25 C30 20.3(7) . .
C24 C19 C20 C21 2.4(7) . .
C25 C22 C23 C24 -176.8(5) . .
C25 C26 C27 C28 -1.5(7) . .
C26 C25 C30 C29 -0.5(8) . .
C26 C27 C28 C1 176.9(5) . 3_766
C26 C27 C28 C29 1.3(7) . .
C27 C28 C29 C30 -0.8(8) . .
C28 C29 C30 C25 0.4(9) . .
C30 C25 C26 C27 1.1(7) . .
